data_9002885
loop_
_publ_author_name
'Hatert F'
'Hermann R P'
'Long G J'
'Fransolet A M'
'Grandjean F'

_publ_section_title
;
 An X-ray Rietveld, infrared, and Mossbauer spectral study of the
 NaMn(Fe1-xInx)2(PO4)3 alluaudite-type solid solution
 Sample: x = 0.75, NaMnFe.5In1.5(PO4)3
;
_journal_name_full 'American Mineralogist'
_journal_page_first 211
_journal_page_last 222
_journal_volume 88
_journal_year 2003
_chemical_formula_sum 'Fe0.5 In1.403 Mn0.597 Na0.55 O12 P2.5'
_chemical_name_mineral Alluaudite
_space_group_IT_number 15
_symmetry_space_group_name_Hall '-C 2yc'
_symmetry_space_group_name_H-M 'C 1 2/c 1'
_cell_angle_alpha 90
_cell_angle_beta 115.11
_cell_angle_gamma 90
_cell_length_a 12.222
_cell_length_b 12.845
_cell_length_c 6.507
_cell_formula_units_Z 4
_cell_volume 925.003
_cod_duplicate_entry 9002884
_cod_original_formula_sum 'Na.55 Mn.597 In1.403 Fe.5 P2.5 O12'
_cod_database_code 9002885

loop_
_symmetry_equiv_pos_as_xyz
x,y,z
1/2+x,1/2+y,z
x,-y,1/2+z
1/2+x,1/2-y,1/2+z
-x,y,1/2-z
1/2-x,1/2+y,1/2-z
-x,-y,-z
1/2-x,1/2-y,-z

loop_
_atom_site_label
_atom_site_fract_x
_atom_site_fract_y
_atom_site_fract_z
_atom_site_occupancy
_atom_site_U_iso_or_equiv
NaA2* 0.00000 0.00800 0.25000 0.05200 0.01267
NaA1 0.50000 0.00000 0.00000 0.49800 0.04686
MnM1 0.00000 0.26350 0.25000 0.37700 0.01267
InM1 0.00000 0.26350 0.25000 0.12300 0.01267
FeM2 0.28440 0.64970 0.37400 0.25000 0.00659
InM2 0.28440 0.64970 0.37400 0.64000 0.00659
MnM2 0.28440 0.64970 0.37400 0.11000 0.00659
P1 0.00000 -0.28980 0.25000 0.50000 0.00253
P2 0.24070 -0.11160 0.13290 1.00000 0.00253
O1 0.45600 0.71980 0.53600 1.00000 0.00127
O2 0.09720 0.63350 0.24200 1.00000 0.00127
O3 0.33250 0.66250 0.10500 1.00000 0.00127
O4 0.12910 0.39340 0.32800 1.00000 0.00127
O5 0.22520 0.81980 0.31100 1.00000 0.00127
O6 0.31300 0.49370 0.36900 1.00000 0.00127
